data_7121234
loop_
_publ_author_name
'Foschi, Francesco'
'Roth, Torsten'
'Enders, Markus'
'Wadepohl, Hubert'
'Clot, Eric'
'Gade, Lutz H.'

_publ_section_title
;
 Isolation and structural characterization of a titanacyclopropane as key
 intermediate in the double aryl Grignard addition to
 2-(arylethynyl)pyridine derivatives.
;
_journal_issue 18
_journal_name_full 'Chemical communications (Cambridge, England)'
_journal_page_first 2228
_journal_page_last 2231
_journal_paper_doi 10.1039/c8cc00478a
_journal_volume 54
_journal_year 2018
_chemical_formula_moiety 'C37 H29 F3 N2 O Ti, 1.5(C7 H8)'
_chemical_formula_sum 'C47.5 H41 F3 N2 O Ti'
_chemical_formula_weight 760.72
_chemical_properties_physical air-sensitive
_space_group_crystal_system triclinic
_space_group_IT_number 2
_space_group_name_Hall '-P 1'
_space_group_name_H-M_alt 'P -1'
_symmetry_space_group_name_Hall '-P 1'
_symmetry_space_group_name_H-M 'P -1'
_atom_sites_solution_hydrogens geom
_atom_sites_solution_primary iterative
_atom_sites_solution_secondary difmap
_audit_block_code ga_ff18
_audit_creation_date 2017-02-22
_audit_creation_method
;
Olex2 1.2
(compiled Aug 10 2017 17:44:14 for OlexSys, GUI svn.r5381)
;
_audit_update_record
;
2018-01-17 deposited with the CCDC.
2018-02-05 downloaded from the CCDC.
;
_cell_angle_alpha 104.5042(12)
_cell_angle_beta 103.2734(10)
_cell_angle_gamma 91.6813(10)
_cell_formula_units_Z 2
_cell_length_a 9.83402(10)
_cell_length_b 10.87734(15)
_cell_length_c 19.1786(3)
_cell_measurement_reflns_used 34531
_cell_measurement_temperature 120(1)
_cell_measurement_theta_max 32.1440
_cell_measurement_theta_min 3.3430
_cell_volume 1924.83(5)
_computing_cell_refinement 'CrysAlisPro 1.171.38.46 (Rigaku OD, 2015)'
_computing_data_collection 'CrysAlisPro 1.171.38.46 (Rigaku OD, 2015)'
_computing_data_reduction 'CrysAlisPro 1.171.38.46 (Rigaku OD, 2015)'
_computing_molecular_graphics 'Olex2 (Dolomanov et al., 2009)'
_computing_publication_material 'encif (Wadepohl, 2009-17); encifer 1.5.2 (CCDC, 2016)'
_computing_structure_refinement 'ShelXL (Sheldrick, 2015)'
_computing_structure_solution 'SUPERFLIP (Palatinus, 2007-2009)'
_diffrn_ambient_environment 'perfluoro polyether oil / N~2~'
_diffrn_ambient_temperature 120(1)
_diffrn_detector 'CCD plate'
_diffrn_detector_area_resol_mean 7.9621
_diffrn_detector_type Eos
_diffrn_measured_fraction_theta_full 0.999
_diffrn_measured_fraction_theta_max 0.960
_diffrn_measurement_details
;
List of Runs (angles in degrees, time in seconds):

  # Type    Start    End  Width  t~exp~   \w     \q     \k     \f   Frames
#--------------------------------------------------------------------------
  1  \w      7.00  96.00   0.50   15.00    --   27.02  57.00-120.00  178
  2  \w    -42.00  48.00   0.50   15.00    --   27.02 -57.00  90.00  180
  3  \w     -3.00  97.00   0.50   15.00    --   27.02  77.00 120.00  200
  4  \w    -20.00  69.00   0.50   15.00    --   27.02 -99.00  30.00  178
  5  \w    -20.00  69.00   0.50   15.00    --   27.02 -99.00-150.00  178
  6  \w    -45.00  53.00   0.50   15.00    --   27.02 -38.00 -30.00  196
  7  \w      2.00  99.00   0.50   15.00    --   27.02  38.00   0.00  194
  8  \w     -3.00  97.00   0.50   15.00    --   27.02  77.00  30.00  200
  9  \w    -43.00  57.00   0.50   15.00    --   27.02 -77.00 -90.00  200
 10  \w     -3.00  97.00   0.50   15.00    --   27.02  77.00-180.00  200
 11  \w      7.00  96.00   0.50   15.00    --   27.02  57.00   0.00  178
 12  \w    -42.00  48.00   0.50   15.00    --   27.02 -57.00 -90.00  180
 13  \w    -20.00  69.00   0.50   15.00    --   27.02 -99.00 150.00  178
 14  \w      2.00  99.00   0.50   15.00    --   27.02  38.00-180.00  194
 15  \w      2.00  99.00   0.50   15.00    --   27.02  38.00 -30.00  194
 16  \w     -3.00  97.00   0.50   15.00    --   27.02  77.00 -90.00  200
 17  \f      0.00 120.00   0.50   15.00  27.02  27.02  40.00    --   240
 18  \f      0.00 120.00   0.50   15.00  27.02  27.02 -60.00    --   240
 19  \f      0.00 120.00   0.50   15.00  27.02  27.02  60.00    --   240
 20  \f    120.00 240.00   0.50   15.00  27.02  27.02 -40.00    --   240
 21  \f    120.00 213.00   0.50   15.00  27.02  27.02  40.00    --   186
 22  \f      0.00 120.00   0.50   15.00  27.02  27.02 -40.00    --   240
;
_diffrn_measurement_device 'four-circle diffractometer'
_diffrn_measurement_device_type 'Agilent SuperNova, Dual, Cu at zero, Eos'
_diffrn_measurement_method '\w and \f scans'
_diffrn_measurement_specimen_support 'polyimid foil'
_diffrn_orient_matrix_type 'CrysAlisPro convention (1999,Acta A55,543-557)'
_diffrn_orient_matrix_UB_11 -0.0030290000
_diffrn_orient_matrix_UB_12 -0.0668494000
_diffrn_orient_matrix_UB_13 -0.0045205000
_diffrn_orient_matrix_UB_21 -0.0726730000
_diffrn_orient_matrix_UB_22 -0.0013771000
_diffrn_orient_matrix_UB_23 -0.0012080000
_diffrn_orient_matrix_UB_31 -0.0157585000
_diffrn_orient_matrix_UB_32 -0.0102428000
_diffrn_orient_matrix_UB_33 -0.0391220000
_diffrn_radiation_monochromator mirror
_diffrn_radiation_probe x-ray
_diffrn_radiation_type 'Mo K\a'
_diffrn_radiation_wavelength 0.71073
_diffrn_reflns_av_R_equivalents 0.0541
_diffrn_reflns_av_unetI/netI 0.0433
_diffrn_reflns_Laue_measured_fraction_full 0.999
_diffrn_reflns_Laue_measured_fraction_max 0.960
_diffrn_reflns_limit_h_max 14
_diffrn_reflns_limit_h_min -14
_diffrn_reflns_limit_k_max 16
_diffrn_reflns_limit_k_min -16
_diffrn_reflns_limit_l_max 28
_diffrn_reflns_limit_l_min -28
_diffrn_reflns_number 98052
_diffrn_reflns_point_group_measured_fraction_full 0.999
_diffrn_reflns_point_group_measured_fraction_max 0.960
_diffrn_reflns_theta_full 25.242
_diffrn_reflns_theta_max 32.443
_diffrn_reflns_theta_min 2.493
_diffrn_source 'microfocus X-Ray tube'
_diffrn_source_type 'Agilent SuperNova (Mo) X-ray Source'
_exptl_absorpt_coefficient_mu 0.276
_exptl_absorpt_correction_T_max 0.9546
_exptl_absorpt_correction_T_min 0.9322
_exptl_absorpt_correction_type multi-scan
_exptl_absorpt_process_details
;
CrysAlisPro 1.171.38.46 (Rigaku Oxford Diffraction, 2015)
Spherical absorption correction
 using equivalent radius and absorption coefficient.
Empirical absorption correction using spherical harmonics,
 implemented in SCALE3 ABSPACK scaling algorithm.
;
_exptl_crystal_colour black
_exptl_crystal_colour_primary black
_exptl_crystal_density_diffrn 1.313
_exptl_crystal_description block
_exptl_crystal_F_000 794
_exptl_crystal_size_max 0.300
_exptl_crystal_size_mid 0.162
_exptl_crystal_size_min 0.142
_refine_diff_density_max 0.645
_refine_diff_density_min -0.487
_refine_diff_density_rms 0.068
_refine_ls_extinction_method none
_refine_ls_goodness_of_fit_ref 1.015
_refine_ls_hydrogen_treatment constr
_refine_ls_matrix_type full
_refine_ls_number_parameters 556
_refine_ls_number_reflns 13318
_refine_ls_number_restraints 141
_refine_ls_restrained_S_all 1.012
_refine_ls_R_factor_all 0.0687
_refine_ls_R_factor_gt 0.0482
_refine_ls_shift/su_max 0.001
_refine_ls_shift/su_mean 0.000
_refine_ls_structure_factor_coef Fsqd
_refine_ls_weighting_details 'w=1/[\s^2^(Fo^2^)+(0.0748P)^2^+0.2469P] where P=(Fo^2^+2Fc^2^)/3'
_refine_ls_weighting_scheme calc
_refine_ls_wR_factor_gt 0.1186
_refine_ls_wR_factor_ref 0.1257
_reflns_Friedel_coverage 0.000
_reflns_number_gt 10506
_reflns_number_total 13318
_reflns_threshold_expression 'I > 2\s(I)'
_cod_data_source_file c8cc00478a2.cif
_cod_data_source_block ga_ff18_4
_cod_depositor_comments 'Adding full bibliography for 7121234--7121240.cif.'
_cod_original_cell_volume 1924.82(4)
_cod_original_formula_sum 'C47.50 H41 F3 N2 O Ti'
_cod_database_code 7121234
_audit_block_refno 2824
_audit_block_usercomment 'FF371, block, black'
_shelx_space_group_comment
;
The symmetry employed for this shelxl refinement is uniquely defined
by the following loop, which should always be used as a source of
symmetry information in preference to the above space-group names.
They are only intended as comments.
;
_shelx_estimated_absorpt_t_max 0.973
_shelx_estimated_absorpt_t_min 0.973
_shelxl_version_number 2018/1
_olex2_refinement_description
;
1. Fixed Uiso
 At 1.2 times of:
  All C(H) groups
 At 1.5 times of:
  All C(H,H,H) groups
2. Restrained distances
 C51A-C57A \\sim C51B-C57B
 with sigma of 0.02
 C52A-C57A \\sim C56A-C57A \\sim C52B-C57B \\sim C56B-C57B
 with sigma of 0.02
3. Restrained atomic chiral volume
 C51A
 fixed at 0 with sigma of 0.1
 C51B
 fixed at 0 with sigma of 0.1
4. Uiso/Uaniso restraints and constraints
C51A \\sim C52A \\sim C53A \\sim C54A \\sim C55A \\sim C56A \\sim C57A \\sim
C51B \\sim C52B \\sim C53B \\sim C54B \\sim C55B \\sim C56B \\sim C57B: within
0.5A with sigma of 0.02 and sigma for terminal atoms of 0.04
5. Rigid body (RIGU) restrains
 C51A, C52A, C53A, C54A, C55A, C56A, C57A, C51B, C52B, C53B, C54B, C55B, C56B,
 C57B
 with sigma for 1-2 distances of 0.004 and sigma for 1-3 distances of 0.004
6. Others
 Sof(C51B)=Sof(C52B)=Sof(H52B)=Sof(C53B)=Sof(H53B)=Sof(C54B)=Sof(H54B)=
 Sof(C55B)=Sof(H55B)=Sof(C56B)=Sof(H56B)=Sof(C57B)=Sof(H57D)=Sof(H57E)=
 Sof(H57F)=1-FVAR(1)
 Sof(C51A)=Sof(C52A)=Sof(H52A)=Sof(C53A)=Sof(H53A)=Sof(C54A)=Sof(H54A)=
 Sof(C55A)=Sof(H55A)=Sof(C56A)=Sof(H56A)=Sof(C57A)=Sof(H57A)=Sof(H57B)=
 Sof(H57C)=FVAR(1)
 Fixed Sof: C61(0.5) C62(0.5) H62(0.5) C63(0.5) H63(0.5) C64(0.5) H64(0.5)
 C65(0.5) H65(0.5) C66(0.5) H66(0.5) C67(0.5) H67A(0.5) H67B(0.5) H67C(0.5)
7.a Ternary CH refined with riding coordinates:
 C35(H35)
7.b Aromatic/amide H refined with riding coordinates:
 C2(H2), C3(H3), C5(H5), C6(H6), C7(H7), C8(H8), C12(H12), C13(H13), C15(H15),
 C16(H16), C19(H19), C20(H20), C22(H22), C23(H23), C25(H25), C26(H26), C27(H27),
  C28(H28), C30(H30), C31(H31), C33(H33), C34(H34), C52A(H52A), C53A(H53A),
 C54A(H54A), C55A(H55A), C56A(H56A), C52B(H52B), C53B(H53B), C54B(H54B),
 C55B(H55B), C56B(H56B), C62(H62), C63(H63), C64(H64), C65(H65), C66(H66)
7.c Fitted hexagon refined as free rotating group:
 C51A(C52A,C53A,C54A,C55A,C56A), C51B(C52B,C53B,C54B,C55B,C56B), C61(C62,C63,
 C64,C65,C66)
7.d Idealised Me refined as rotating group:
 C36(H36A,H36B,H36C), C37(H37A,H37B,H37C), C57A(H57A,H57B,H57C), C57B(H57D,
 H57E,H57F), C67(H67A,H67B,H67C)
;
_olex2_submission_special_instructions 'No special instructions were received'
_oxdiff_exptl_absorpt_empirical_details
;
Empirical correction (ABSPACK) includes:
- Absorption correction using spherical harmonics
- Frame scaling
;
_oxdiff_exptl_absorpt_empirical_full_max 1.257
_oxdiff_exptl_absorpt_empirical_full_min 0.812
_oxdiff_twin_integration_method simultaneous
_oxdiff_twin_items 2
_twin_special_details
;
Component 2 rotated by 3.9300\%
 around [-0.68 0.73 0.09] (reciprocal) or [-0.74 0.67 0.03] (direct)
;
_cell_oxdiff_length_a 9.83402(10)
_cell_oxdiff_length_b 10.87734(15)
_cell_oxdiff_length_c 19.1786(3)
_cell_oxdiff_angle_alpha 104.5042(12)
_cell_oxdiff_angle_beta 103.2734(10)
_cell_oxdiff_angle_gamma 91.6813(10)
_cell_oxdiff_volume 1924.83(4)
_cell_oxdiff_measurement_reflns_used 34531

loop_
_symmetry_equiv_pos_as_xyz
'x, y, z'
'-x, -y, -z'

loop_
_atom_site_label
_atom_site_type_symbol
_atom_site_fract_x
_atom_site_fract_y
_atom_site_fract_z
_atom_site_U_iso_or_equiv
_atom_site_adp_type
_atom_site_occupancy
_atom_site_site_symmetry_order
_atom_site_calc_flag
_atom_site_refinement_flags_posn
_atom_site_refinement_flags_adp
_atom_site_refinement_flags_occupancy
_atom_site_disorder_assembly
_atom_site_disorder_group
Ti Ti 0.86061(2) 0.16227(2) 0.26763(2) 0.01435(6) Uani 1 1 d . . . . .
F1 F 0.34935(10) -0.39467(9) 0.22775(5) 0.0332(2) Uani 1 1 d . . . . .
F2 F 0.45675(11) 0.36925(9) -0.02463(5) 0.0332(2) Uani 1 1 d . . . . .
F3 F 1.24216(10) -0.20247(9) 0.41716(5) 0.0324(2) Uani 1 1 d . . . . .
O O 0.94295(10) 0.32067(9) 0.30263(5) 0.0220(2) Uani 1 1 d . . . . .
N1 N 0.88813(11) 0.08117(10) 0.16695(6) 0.0165(2) Uani 1 1 d . . . . .
N2 N 0.70479(11) 0.16523(10) 0.33313(6) 0.0168(2) Uani 1 1 d . . . . .
C1 C 0.79948(12) -0.02492(12) 0.15869(7) 0.0154(2) Uani 1 1 d . . . . .
C2 C 0.83289(14) -0.14910(13) 0.12070(7) 0.0190(2) Uani 1 1 d . . . . .
H2 H 0.777079 -0.223958 0.117621 0.023 Uiso 1 1 calc R . . . .
C3 C 0.94366(14) -0.15771(13) 0.08976(7) 0.0216(3) Uani 1 1 d . . . . .
H3 H 0.964861 -0.239239 0.064855 0.026 Uiso 1 1 calc R . . . .
C4 C 1.03010(13) -0.04631(14) 0.09370(7) 0.0199(3) Uani 1 1 d . . . . .
C5 C 1.14282(14) -0.05031(16) 0.05921(8) 0.0260(3) Uani 1 1 d . . . . .
H5 H 1.165541 -0.129978 0.032668 0.031 Uiso 1 1 calc R . . . .
C6 C 1.21973(15) 0.05971(17) 0.06369(8) 0.0297(3) Uani 1 1 d . . . . .
H6 H 1.295978 0.055593 0.040701 0.036 Uiso 1 1 calc R . . . .
C7 C 1.18708(15) 0.17758(17) 0.10166(8) 0.0285(3) Uani 1 1 d . . . . .
H7 H 1.240550 0.253344 0.104034 0.034 Uiso 1 1 calc R . . . .
C8 C 1.07695(14) 0.18472(15) 0.13597(8) 0.0232(3) Uani 1 1 d . . . . .
H8 H 1.055060 0.265158 0.161982 0.028 Uiso 1 1 calc R . . . .
C9 C 0.99823(12) 0.07326(13) 0.13219(7) 0.0174(2) Uani 1 1 d . . . . .
C10 C 0.68287(12) -0.00034(12) 0.18942(7) 0.0145(2) Uani 1 1 d . . . . .
C11 C 0.59822(12) -0.10389(11) 0.20172(7) 0.0147(2) Uani 1 1 d . . . . .
C12 C 0.45152(13) -0.10364(12) 0.18629(7) 0.0171(2) Uani 1 1 d . . . . .
H12 H 0.409180 -0.035196 0.169853 0.021 Uiso 1 1 calc R . . . .
C13 C 0.36691(14) -0.20077(13) 0.19444(7) 0.0207(3) Uani 1 1 d . . . . .
H13 H 0.267717 -0.200225 0.183168 0.025 Uiso 1 1 calc R . . . .
C14 C 0.43097(15) -0.29819(13) 0.21938(8) 0.0220(3) Uani 1 1 d . . . . .
C15 C 0.57440(15) -0.30203(13) 0.23660(7) 0.0214(3) Uani 1 1 d . . . . .
H15 H 0.615506 -0.370242 0.253854 0.026 Uiso 1 1 calc R . . . .
C16 C 0.65778(13) -0.20380(12) 0.22817(7) 0.0178(2) Uani 1 1 d . . . . .
H16 H 0.756937 -0.204564 0.240602 0.021 Uiso 1 1 calc R . . . .
C17 C 0.64171(12) 0.13331(11) 0.20609(7) 0.0146(2) Uani 1 1 d . . . . .
C18 C 0.59314(12) 0.19655(12) 0.14588(7) 0.0151(2) Uani 1 1 d . . . . .
C19 C 0.55228(14) 0.32140(12) 0.16055(7) 0.0189(2) Uani 1 1 d . . . . .
H19 H 0.556075 0.366704 0.210328 0.023 Uiso 1 1 calc R . . . .
C20 C 0.50628(15) 0.38019(13) 0.10360(8) 0.0231(3) Uani 1 1 d . . . . .
H20 H 0.478025 0.464270 0.114100 0.028 Uiso 1 1 calc R . . . .
C21 C 0.50274(15) 0.31369(13) 0.03185(8) 0.0225(3) Uani 1 1 d . . . . .
C22 C 0.54558(15) 0.19316(13) 0.01475(8) 0.0218(3) Uani 1 1 d . . . . .
H22 H 0.545001 0.150342 -0.035016 0.026 Uiso 1 1 calc R . . . .
C23 C 0.58990(14) 0.13513(12) 0.07201(7) 0.0187(2) Uani 1 1 d . . . . .
H23 H 0.618799 0.051373 0.060605 0.022 Uiso 1 1 calc R . . . .
C24 C 0.59578(13) 0.16941(11) 0.27592(7) 0.0151(2) Uani 1 1 d . . . . .
C25 C 0.46569(14) 0.20246(13) 0.28901(8) 0.0205(3) Uani 1 1 d . . . . .
H25 H 0.390228 0.209316 0.249555 0.025 Uiso 1 1 calc R . . . .
C26 C 0.44963(15) 0.22497(13) 0.36101(8) 0.0235(3) Uani 1 1 d . . . . .
H26 H 0.361367 0.245014 0.370874 0.028 Uiso 1 1 calc R . . . .
C27 C 0.56172(16) 0.21840(13) 0.41884(8) 0.0237(3) Uani 1 1 d . . . . .
H27 H 0.551227 0.233299 0.468210 0.028 Uiso 1 1 calc R . . . .
C28 C 0.68920(15) 0.18956(13) 0.40255(7) 0.0209(3) Uani 1 1 d . . . . .
H28 H 0.767407 0.187015 0.441701 0.025 Uiso 1 1 calc R . . . .
C29 C 0.98049(13) 0.03950(12) 0.32483(7) 0.0182(2) Uani 1 1 d . . . . .
C30 C 1.11510(14) 0.02329(14) 0.31244(7) 0.0224(3) Uani 1 1 d . . . . .
H30 H 1.146965 0.069552 0.282394 0.027 Uiso 1 1 calc R . . . .
C31 C 1.20367(15) -0.05806(15) 0.34254(8) 0.0252(3) Uani 1 1 d . . . . .
H31 H 1.293764 -0.068222 0.332874 0.030 Uiso 1 1 calc R . . . .
C32 C 1.15668(14) -0.12294(13) 0.38654(8) 0.0222(3) Uani 1 1 d . . . . .
C33 C 1.02664(15) -0.11113(13) 0.40174(8) 0.0225(3) Uani 1 1 d . . . . .
H33 H 0.996807 -0.156994 0.432538 0.027 Uiso 1 1 calc R . . . .
C34 C 0.94006(13) -0.02942(13) 0.37033(7) 0.0199(2) Uani 1 1 d . . . . .
H34 H 0.850110 -0.020411 0.380343 0.024 Uiso 1 1 calc R . . . .
C35 C 0.99200(16) 0.45256(14) 0.33104(9) 0.0291(3) Uani 1 1 d . . . . .
H35 H 1.001724 0.475875 0.385927 0.035 Uiso 1 1 calc R . . . .
C36 C 1.1351(2) 0.4737(2) 0.31813(13) 0.0518(5) Uani 1 1 d . . . . .
H36A H 1.198123 0.417401 0.339629 0.078 Uiso 1 1 calc GR . . . .
H36B H 1.172267 0.562711 0.341716 0.078 Uiso 1 1 calc GR . . . .
H36C H 1.127990 0.454630 0.264632 0.078 Uiso 1 1 calc GR . . . .
C37 C 0.8833(3) 0.5299(2) 0.29810(16) 0.0729(9) Uani 1 1 d . . . . .
H37A H 0.873179 0.510282 0.244330 0.109 Uiso 1 1 calc GR . . . .
H37B H 0.912605 0.620848 0.320447 0.109 Uiso 1 1 calc GR . . . .
H37C H 0.793252 0.508850 0.308045 0.109 Uiso 1 1 calc GR . . . .
C51A C 0.6421(10) 0.7740(5) 0.4451(5) 0.0208(12) Uani 0.53(3) 1 d D U P A 1
C52A C 0.7716(10) 0.7771(6) 0.4939(6) 0.0216(12) Uani 0.53(3) 1 d DG U P A 1
H52A H 0.828969 0.855342 0.515702 0.026 Uiso 0.53(3) 1 calc R . P A 1
C53A C 0.8170(12) 0.6658(8) 0.5108(6) 0.045(2) Uani 0.53(3) 1 d G U P A 1
H53A H 0.905488 0.667983 0.544149 0.053 Uiso 0.53(3) 1 calc R . P A 1
C54A C 0.7330(14) 0.5514(6) 0.4789(5) 0.056(2) Uani 0.53(3) 1 d G U P A 1
H54A H 0.764076 0.475347 0.490446 0.067 Uiso 0.53(3) 1 calc R . P A 1
C55A C 0.6036(13) 0.5483(5) 0.4301(5) 0.0405(15) Uani 0.53(3) 1 d G U P A 1
H55A H 0.546144 0.470068 0.408297 0.049 Uiso 0.53(3) 1 calc R . P A 1
C56A C 0.5581(11) 0.6596(6) 0.4132(4) 0.0253(11) Uani 0.53(3) 1 d DG U P A 1
H56A H 0.469622 0.657425 0.379850 0.030 Uiso 0.53(3) 1 calc R . P A 1
C57A C 0.5921(13) 0.8959(7) 0.4281(7) 0.027(2) Uani 0.53(3) 1 d D U P A 1
H57A H 0.647364 0.969332 0.465771 0.041 Uiso 0.53(3) 1 calc GR . P A 1
H57B H 0.492826 0.899350 0.428448 0.041 Uiso 0.53(3) 1 calc GR . P A 1
H57C H 0.603843 0.898031 0.378999 0.041 Uiso 0.53(3) 1 calc GR . P A 1
C51B C 0.6621(11) 0.7741(6) 0.4486(6) 0.0210(13) Uani 0.47(3) 1 d D U P A 2
C52B C 0.7885(11) 0.7823(6) 0.5008(7) 0.0285(16) Uani 0.47(3) 1 d DG U P A 2
H52B H 0.837624 0.863205 0.526914 0.034 Uiso 0.47(3) 1 calc R . P A 2
C53B C 0.8431(13) 0.6719(8) 0.5147(6) 0.0331(14) Uani 0.47(3) 1 d G U P A 2
H53B H 0.929476 0.677487 0.550397 0.040 Uiso 0.47(3) 1 calc R . P A 2
C54B C 0.7712(18) 0.5535(7) 0.4765(5) 0.050(2) Uani 0.47(3) 1 d G U P A 2
H54B H 0.808535 0.478086 0.486061 0.060 Uiso 0.47(3) 1 calc R . P A 2
C55B C 0.6448(19) 0.5454(6) 0.4244(6) 0.047(2) Uani 0.47(3) 1 d G U P A 2
H55B H 0.595743 0.464400 0.398242 0.057 Uiso 0.47(3) 1 calc R . P A 2
C56B C 0.5903(15) 0.6557(7) 0.4104(5) 0.0293(16) Uani 0.47(3) 1 d DG U P A 2
H56B H 0.503889 0.650116 0.374758 0.035 Uiso 0.47(3) 1 calc R . P A 2
C57B C 0.6019(15) 0.8928(10) 0.4327(8) 0.031(3) Uani 0.47(3) 1 d D U P A 2
H57D H 0.523479 0.911474 0.456061 0.046 Uiso 0.47(3) 1 calc GR . P A 2
H57E H 0.568493 0.879408 0.378861 0.046 Uiso 0.47(3) 1 calc GR . P A 2
H57F H 0.674673 0.964594 0.452695 0.046 Uiso 0.47(3) 1 calc GR . P A 2
C61 C 0.9449(2) -0.5147(3) 0.03288(14) 0.0305(6) Uani 0.5 1 d . . P B -3
C62 C 1.0890(3) -0.4857(2) 0.05966(10) 0.0276(9) Uani 0.5 1 d G . P B -3
H62 H 1.132046 -0.480132 0.110188 0.033 Uiso 0.5 1 calc R . P B -3
C63 C 1.17031(18) -0.4648(3) 0.01252(16) 0.0406(8) Uani 0.5 1 d G . P B -3
H63 H 1.268861 -0.444960 0.030819 0.049 Uiso 0.5 1 calc R . P B -3
C64 C 1.1074(3) -0.4729(3) -0.06141(15) 0.0485(12) Uani 0.5 1 d G . P B -3
H64 H 1.162941 -0.458605 -0.093631 0.058 Uiso 0.5 1 calc R . P B -3
C65 C 0.9632(3) -0.5019(3) -0.08819(10) 0.0471(10) Uani 0.5 1 d G . P B -3
H65 H 0.920205 -0.507420 -0.138713 0.056 Uiso 0.5 1 calc R . P B -3
C66 C 0.88193(18) -0.5228(2) -0.04104(15) 0.0307(9) Uani 0.5 1 d G . P B -3
H66 H 0.783386 -0.542592 -0.059345 0.037 Uiso 0.5 1 calc R . P B -3
C67 C 0.8569(5) -0.5364(5) 0.0832(3) 0.0495(11) Uani 0.5 1 d . . P B -3
H67A H 0.768528 -0.497590 0.072146 0.074 Uiso 0.5 1 calc GR . P B -3
H67B H 0.907381 -0.497658 0.134964 0.074 Uiso 0.5 1 calc GR . P B -3
H67C H 0.836986 -0.628242 0.075695 0.074 Uiso 0.5 1 calc GR . P B -3

loop_
_atom_site_aniso_label
_atom_site_aniso_U_11
_atom_site_aniso_U_22
_atom_site_aniso_U_33
_atom_site_aniso_U_23
_atom_site_aniso_U_13
_atom_site_aniso_U_12
Ti 0.01139(10) 0.01565(10) 0.01630(11) 0.00492(8) 0.00309(7) 0.00226(7)
F1 0.0300(5) 0.0306(5) 0.0410(5) 0.0159(4) 0.0069(4) -0.0098(4)
F2 0.0453(6) 0.0267(5) 0.0267(4) 0.0163(4) -0.0030(4) 0.0014(4)
F3 0.0308(5) 0.0327(5) 0.0339(5) 0.0133(4) 0.0016(4) 0.0168(4)
O 0.0196(4) 0.0173(4) 0.0278(5) 0.0058(4) 0.0037(4) -0.0005(3)
N1 0.0119(4) 0.0201(5) 0.0195(5) 0.0070(4) 0.0054(4) 0.0028(4)
N2 0.0159(5) 0.0176(5) 0.0181(5) 0.0059(4) 0.0049(4) 0.0044(4)
C1 0.0127(5) 0.0179(5) 0.0159(5) 0.0054(4) 0.0027(4) 0.0040(4)
C2 0.0187(6) 0.0194(6) 0.0201(6) 0.0056(5) 0.0061(5) 0.0058(5)
C3 0.0193(6) 0.0247(6) 0.0224(6) 0.0058(5) 0.0074(5) 0.0106(5)
C4 0.0131(5) 0.0307(7) 0.0185(6) 0.0098(5) 0.0046(4) 0.0088(5)
C5 0.0157(6) 0.0437(8) 0.0220(6) 0.0117(6) 0.0067(5) 0.0136(6)
C6 0.0132(6) 0.0561(10) 0.0252(7) 0.0177(7) 0.0073(5) 0.0083(6)
C7 0.0158(6) 0.0458(9) 0.0270(7) 0.0165(6) 0.0047(5) -0.0025(6)
C8 0.0174(6) 0.0317(7) 0.0223(6) 0.0105(5) 0.0050(5) 0.0008(5)
C9 0.0108(5) 0.0280(6) 0.0155(5) 0.0091(5) 0.0032(4) 0.0044(4)
C10 0.0125(5) 0.0159(5) 0.0153(5) 0.0042(4) 0.0034(4) 0.0033(4)
C11 0.0134(5) 0.0158(5) 0.0142(5) 0.0025(4) 0.0036(4) 0.0024(4)
C12 0.0144(5) 0.0192(6) 0.0174(5) 0.0045(4) 0.0032(4) 0.0033(4)
C13 0.0144(5) 0.0246(6) 0.0218(6) 0.0044(5) 0.0040(5) -0.0010(5)
C14 0.0232(6) 0.0202(6) 0.0222(6) 0.0056(5) 0.0058(5) -0.0054(5)
C15 0.0242(6) 0.0176(6) 0.0224(6) 0.0070(5) 0.0041(5) 0.0019(5)
C16 0.0160(5) 0.0186(6) 0.0185(6) 0.0049(4) 0.0035(4) 0.0034(4)
C17 0.0128(5) 0.0152(5) 0.0164(5) 0.0049(4) 0.0041(4) 0.0035(4)
C18 0.0108(5) 0.0160(5) 0.0186(5) 0.0056(4) 0.0025(4) 0.0015(4)
C19 0.0187(6) 0.0173(6) 0.0192(6) 0.0041(5) 0.0023(5) 0.0027(4)
C20 0.0241(6) 0.0170(6) 0.0271(7) 0.0084(5) 0.0011(5) 0.0036(5)
C21 0.0229(6) 0.0219(6) 0.0226(6) 0.0122(5) -0.0014(5) -0.0013(5)
C22 0.0242(6) 0.0227(6) 0.0185(6) 0.0067(5) 0.0039(5) -0.0003(5)
C23 0.0198(6) 0.0173(6) 0.0188(6) 0.0048(5) 0.0041(5) 0.0028(5)
C24 0.0145(5) 0.0131(5) 0.0181(5) 0.0041(4) 0.0049(4) 0.0027(4)
C25 0.0159(6) 0.0210(6) 0.0252(6) 0.0054(5) 0.0068(5) 0.0054(5)
C26 0.0219(6) 0.0218(6) 0.0302(7) 0.0058(5) 0.0138(5) 0.0063(5)
C27 0.0297(7) 0.0223(6) 0.0238(6) 0.0071(5) 0.0142(6) 0.0068(5)
C28 0.0240(6) 0.0208(6) 0.0190(6) 0.0064(5) 0.0056(5) 0.0053(5)
C29 0.0140(5) 0.0196(6) 0.0194(6) 0.0041(5) 0.0023(4) 0.0024(4)
C30 0.0163(6) 0.0326(7) 0.0208(6) 0.0112(5) 0.0049(5) 0.0054(5)
C31 0.0169(6) 0.0382(8) 0.0214(6) 0.0081(6) 0.0051(5) 0.0122(6)
C32 0.0215(6) 0.0212(6) 0.0209(6) 0.0046(5) -0.0006(5) 0.0089(5)
C33 0.0218(6) 0.0217(6) 0.0254(6) 0.0102(5) 0.0045(5) 0.0027(5)
C34 0.0144(5) 0.0224(6) 0.0234(6) 0.0068(5) 0.0045(5) 0.0029(5)
C35 0.0285(7) 0.0179(6) 0.0358(8) 0.0067(6) -0.0018(6) -0.0001(5)
C36 0.0457(11) 0.0406(10) 0.0619(13) -0.0016(9) 0.0186(10) -0.0228(9)
C37 0.0745(17) 0.0285(10) 0.0903(18) 0.0186(11) -0.0334(14) 0.0063(10)
C51A 0.015(2) 0.032(3) 0.015(2) 0.0065(17) 0.0040(15) 0.0047(15)
C52A 0.025(2) 0.015(2) 0.020(2) 0.0003(15) 0.0027(17) -0.0060(15)
C53A 0.048(4) 0.042(3) 0.033(3) 0.012(2) -0.013(3) 0.002(2)
C54A 0.076(5) 0.026(2) 0.059(4) 0.014(2) -0.002(3) 0.001(2)
C55A 0.052(4) 0.0270(19) 0.038(2) 0.0035(16) 0.009(2) -0.0117(19)
C56A 0.021(2) 0.0272(17) 0.0270(18) 0.0022(14) 0.0119(19) -0.0062(15)
C57A 0.029(4) 0.019(3) 0.033(4) 0.007(2) 0.005(3) 0.006(2)
C51B 0.023(3) 0.017(2) 0.025(3) 0.0051(19) 0.012(2) -0.0047(15)
C52B 0.027(3) 0.033(3) 0.021(3) 0.004(2) 0.000(2) 0.004(2)
C53B 0.038(3) 0.027(3) 0.029(3) 0.007(2) -0.003(2) 0.0064(18)
C54B 0.078(6) 0.027(3) 0.035(3) 0.015(2) -0.012(3) 0.004(2)
C55B 0.062(5) 0.028(2) 0.041(3) 0.013(2) -0.010(3) -0.022(2)
C56B 0.018(3) 0.042(3) 0.027(2) 0.013(2) 0.001(2) -0.010(2)
C57B 0.022(3) 0.043(5) 0.029(4) 0.010(3) 0.010(3) 0.009(3)
C61 0.0267(16) 0.0222(14) 0.0406(18) 0.0070(13) 0.0050(13) 0.0059(12)
C62 0.0173(15) 0.0329(18) 0.033(2) 0.0123(15) 0.0027(14) 0.0020(13)
C63 0.0250(17) 0.047(2) 0.051(2) 0.0179(18) 0.0064(16) 0.0044(15)
C64 0.047(3) 0.057(3) 0.052(3) 0.024(2) 0.021(2) 0.005(2)
C65 0.047(2) 0.049(2) 0.044(2) 0.0242(19) -0.0040(18) 0.0004(19)
C66 0.0204(18) 0.0308(18) 0.037(2) 0.0100(16) -0.0016(16) 0.0010(14)
C67 0.033(2) 0.057(3) 0.062(3) 0.014(2) 0.018(2) 0.0049(19)

loop_
_atom_type_symbol
_atom_type_description
_atom_type_scat_dispersion_real
_atom_type_scat_dispersion_imag
_atom_type_scat_source
C C 0.0033 0.0016 'International Tables Vol C Tables 4.2.6.8 and 6.1.1.4'
H H 0.0000 0.0000 'International Tables Vol C Tables 4.2.6.8 and 6.1.1.4'
F F 0.0171 0.0103 'International Tables Vol C Tables 4.2.6.8 and 6.1.1.4'
N N 0.0061 0.0033 'International Tables Vol C Tables 4.2.6.8 and 6.1.1.4'
O O 0.0106 0.0060 'International Tables Vol C Tables 4.2.6.8 and 6.1.1.4'
Ti Ti 0.2776 0.4457 'International Tables Vol C Tables 4.2.6.8 and 6.1.1.4'

loop_
_exptl_crystal_face_index_h
_exptl_crystal_face_index_k
_exptl_crystal_face_index_l
_exptl_crystal_face_perp_dist
-1 15 -1 0.0647
4 7 16 0.0851
-14 3 8 0.1318
1 -15 2 0.0955
13 -3 -10 0.1314
0 -2 26 0.0789
-6 -13 6 0.1187
0 2 -26 0.0634
0 9 -25 0.0833
4 14 -5 0.0655
2 7 19 0.0717
13 4 -14 0.1248
9 1 15 0.1247
8 -11 -8 0.1254
5 -9 21 0.1244

loop_
_geom_angle_atom_site_label_1
_geom_angle_atom_site_label_2
_geom_angle_atom_site_label_3
_geom_angle
O Ti N1 111.32(5)
O Ti N2 102.01(4)
O Ti C1 144.93(5)
O Ti C10 154.71(4)
O Ti C17 118.52(5)
O Ti C24 107.91(4)
O Ti C29 109.47(5)
N1 Ti N2 140.55(4)
N1 Ti C1 33.95(4)
N1 Ti C10 64.11(4)
N1 Ti C17 81.70(4)
N1 Ti C24 115.09(4)
N1 Ti C29 97.09(5)
N2 Ti C1 109.05(4)
N2 Ti C10 76.70(4)
N2 Ti C24 30.78(4)
C1 Ti C24 91.62(4)
C10 Ti C1 33.64(4)
C10 Ti C24 58.47(4)
C17 Ti N2 63.73(4)
C17 Ti C1 64.58(4)
C17 Ti C10 37.89(4)
C17 Ti C24 33.86(4)
C29 Ti N2 90.92(5)
C29 Ti C1 86.29(4)
C29 Ti C10 95.82(4)
C29 Ti C17 128.88(5)
C29 Ti C24 115.64(4)
C35 O Ti 172.86(10)
C1 N1 Ti 92.19(7)
C1 N1 C9 121.24(11)
C9 N1 Ti 136.67(9)
C24 N2 Ti 93.61(8)
C28 N2 Ti 143.32(9)
C28 N2 C24 120.81(11)
N1 C1 Ti 53.87(6)
N1 C1 C2 118.86(11)
N1 C1 C10 115.07(11)
C2 C1 Ti 148.35(9)
C10 C1 Ti 70.18(7)
C10 C1 C2 126.07(12)
C1 C2 H2 120.2
C3 C2 C1 119.67(13)
C3 C2 H2 120.2
C2 C3 H3 119.3
C2 C3 C4 121.41(12)
C4 C3 H3 119.3
C5 C4 C3 123.30(13)
C9 C4 C3 118.24(11)
C9 C4 C5 118.44(13)
C4 C5 H5 119.7
C6 C5 C4 120.56(14)
C6 C5 H5 119.7
C5 C6 H6 119.7
C5 C6 C7 120.57(13)
C7 C6 H6 119.7
C6 C7 H7 119.9
C8 C7 C6 120.25(15)
C8 C7 H7 119.9
C7 C8 H8 120.1
C7 C8 C9 119.76(14)
C9 C8 H8 120.1
N1 C9 C4 120.17(12)
N1 C9 C8 119.42(12)
C8 C9 C4 120.41(12)
C1 C10 Ti 76.18(7)
C1 C10 C11 121.45(11)
C1 C10 C17 118.20(11)
C11 C10 Ti 134.59(8)
C11 C10 C17 120.28(10)
C17 C10 Ti 63.22(6)
C12 C11 C10 119.37(11)
C16 C11 C10 122.83(11)
C16 C11 C12 117.81(12)
C11 C12 H12 119.2
C13 C12 C11 121.69(12)
C13 C12 H12 119.2
C12 C13 H13 121.0
C14 C13 C12 118.08(12)
C14 C13 H13 121.0
F1 C14 C13 118.91(12)
F1 C14 C15 118.43(12)
C15 C14 C13 122.66(12)
C14 C15 H15 120.7
C14 C15 C16 118.53(12)
C16 C15 H15 120.7
C11 C16 H16 119.4
C15 C16 C11 121.20(12)
C15 C16 H16 119.4
C10 C17 Ti 78.89(7)
C18 C17 Ti 120.26(8)
C18 C17 C10 121.09(10)
C24 C17 Ti 90.89(7)
C24 C17 C10 112.47(10)
C24 C17 C18 121.29(10)
C19 C18 C17 121.74(11)
C23 C18 C17 121.04(11)
C23 C18 C19 117.20(11)
C18 C19 H19 119.3
C20 C19 C18 121.44(12)
C20 C19 H19 119.3
C19 C20 H20 120.7
C21 C20 C19 118.55(12)
C21 C20 H20 120.7
F2 C21 C20 119.34(12)
F2 C21 C22 118.29(13)
C22 C21 C20 122.36(12)
C21 C22 H22 120.8
C21 C22 C23 118.47(13)
C23 C22 H22 120.8
C18 C23 H23 119.0
C22 C23 C18 121.93(12)
C22 C23 H23 119.0
N2 C24 Ti 55.62(6)
N2 C24 C17 108.82(10)
N2 C24 C25 120.39(11)
C17 C24 Ti 55.25(6)
C25 C24 Ti 166.84(9)
C25 C24 C17 130.79(11)
C24 C25 H25 120.8
C26 C25 C24 118.37(12)
C26 C25 H25 120.8
C25 C26 H26 119.8
C25 C26 C27 120.50(13)
C27 C26 H26 119.8
C26 C27 H27 120.9
C28 C27 C26 118.25(13)
C28 C27 H27 120.9
N2 C28 C27 121.62(13)
N2 C28 H28 119.2
C27 C28 H28 119.2
C30 C29 Ti 115.37(10)
C34 C29 Ti 128.38(9)
C34 C29 C30 116.21(12)
C29 C30 H30 118.7
C31 C30 C29 122.57(13)
C31 C30 H30 118.7
C30 C31 H31 121.0
C32 C31 C30 117.95(13)
C32 C31 H31 121.0
F3 C32 C31 119.00(12)
F3 C32 C33 118.19(13)
C31 C32 C33 122.81(12)
C32 C33 H33 121.1
C32 C33 C34 117.81(13)
C34 C33 H33 121.1
C29 C34 C33 122.64(12)
C29 C34 H34 118.7
C33 C34 H34 118.7
O C35 H35 107.7
O C35 C36 109.59(13)
O C35 C37 108.93(13)
C36 C35 H35 107.7
C37 C35 H35 107.7
C37 C35 C36 114.86(19)
C35 C36 H36A 109.5
C35 C36 H36B 109.5
C35 C36 H36C 109.5
H36A C36 H36B 109.5
H36A C36 H36C 109.5
H36B C36 H36C 109.5
C35 C37 H37A 109.5
C35 C37 H37B 109.5
C35 C37 H37C 109.5
H37A C37 H37B 109.5
H37A C37 H37C 109.5
H37B C37 H37C 109.5
C52A C51A C56A 120.0
C52A C51A C57A 119.7(4)
C56A C51A C57A 120.3(4)
C51A C52A H52A 120.0
C51A C52A C53A 120.0
C53A C52A H52A 120.0
C52A C53A H53A 120.0
C54A C53A C52A 120.0
C54A C53A H53A 120.0
C53A C54A H54A 120.0
C53A C54A C55A 120.0
C55A C54A H54A 120.0
C54A C55A H55A 120.0
C54A C55A C56A 120.0
C56A C55A H55A 120.0
C51A C56A H56A 120.0
C55A C56A C51A 120.0
C55A C56A H56A 120.0
C51A C57A H57A 109.5
C51A C57A H57B 109.5
C51A C57A H57C 109.5
H57A C57A H57B 109.5
H57A C57A H57C 109.5
H57B C57A H57C 109.5
C52B C51B C56B 120.0
C52B C51B C57B 120.6(5)
C56B C51B C57B 119.4(5)
C51B C52B H52B 120.0
C51B C52B C53B 120.0
C53B C52B H52B 120.0
C52B C53B H53B 120.0
C54B C53B C52B 120.0
C54B C53B H53B 120.0
C53B C54B H54B 120.0
C55B C54B C53B 120.0
C55B C54B H54B 120.0
C54B C55B H55B 120.0
C54B C55B C56B 120.0
C56B C55B H55B 120.0
C51B C56B H56B 120.0
C55B C56B C51B 120.0
C55B C56B H56B 120.0
C51B C57B H57D 109.5
C51B C57B H57E 109.5
C51B C57B H57F 109.5
H57D C57B H57E 109.5
H57D C57B H57F 109.5
H57E C57B H57F 109.5
C62 C61 C66 120.0
C62 C61 C67 120.3(3)
C66 C61 C67 119.7(3)
C61 C62 H62 120.0
C61 C62 C63 120.0
C63 C62 H62 120.0
C62 C63 H63 120.0
C64 C63 C62 120.0
C64 C63 H63 120.0
C63 C64 H64 120.0
C63 C64 C65 120.0
C65 C64 H64 120.0
C64 C65 H65 120.0
C64 C65 C66 120.0
C66 C65 H65 120.0
C61 C66 H66 120.0
C65 C66 C61 120.0
C65 C66 H66 120.0
C61 C67 H67A 109.5
C61 C67 H67B 109.5
C61 C67 H67C 109.5
H67A C67 H67B 109.5
H67A C67 H67C 109.5
H67B C67 H67C 109.5

loop_
_geom_bond_atom_site_label_1
_geom_bond_atom_site_label_2
_geom_bond_distance
Ti O 1.7788(10)
Ti N1 1.9951(11)
Ti N2 2.1894(11)
Ti C1 2.4685(12)
Ti C10 2.3915(12)
Ti C17 2.1757(12)
Ti C24 2.6476(12)
Ti C29 2.1468(13)
F1 C14 1.3659(15)
F2 C21 1.3646(15)
F3 C32 1.3675(15)
O C35 1.4265(17)
N1 C1 1.3794(16)
N1 C9 1.3901(16)
N2 C24 1.3574(15)
N2 C28 1.3364(17)
C1 C2 1.4513(17)
C1 C10 1.4084(17)
C2 H2 0.9500
C2 C3 1.3499(18)
C3 H3 0.9500
C3 C4 1.436(2)
C4 C5 1.4119(18)
C4 C9 1.4085(19)
C5 H5 0.9500
C5 C6 1.370(2)
C6 H6 0.9500
C6 C7 1.393(2)
C7 H7 0.9500
C7 C8 1.385(2)
C8 H8 0.9500
C8 C9 1.3962(19)
C10 C11 1.4783(17)
C10 C17 1.4970(16)
C11 C12 1.4048(17)
C11 C16 1.3994(17)
C12 H12 0.9500
C12 C13 1.3869(18)
C13 H13 0.9500
C13 C14 1.3796(19)
C14 C15 1.377(2)
C15 H15 0.9500
C15 C16 1.3914(19)
C16 H16 0.9500
C17 C18 1.4827(17)
C17 C24 1.4754(17)
C18 C19 1.4062(17)
C18 C23 1.3994(18)
C19 H19 0.9500
C19 C20 1.3951(18)
C20 H20 0.9500
C20 C21 1.377(2)
C21 C22 1.373(2)
C22 H22 0.9500
C22 C23 1.3922(18)
C23 H23 0.9500
C24 C25 1.3993(17)
C25 H25 0.9500
C25 C26 1.387(2)
C26 H26 0.9500
C26 C27 1.390(2)
C27 H27 0.9500
C27 C28 1.3861(19)
C28 H28 0.9500
C29 C30 1.4061(18)
C29 C34 1.3969(19)
C30 H30 0.9500
C30 C31 1.3946(19)
C31 H31 0.9500
C31 C32 1.372(2)
C32 C33 1.378(2)
C33 H33 0.9500
C33 C34 1.3981(18)
C34 H34 0.9500
C35 H35 1.0000
C35 C36 1.504(3)
C35 C37 1.502(2)
C36 H36A 0.9800
C36 H36B 0.9800
C36 H36C 0.9800
C37 H37A 0.9800
C37 H37B 0.9800
C37 H37C 0.9800
C51A C52A 1.3900
C51A C56A 1.3900
C51A C57A 1.513(6)
C52A H52A 0.9500
C52A C53A 1.3900
C53A H53A 0.9500
C53A C54A 1.3900
C54A H54A 0.9500
C54A C55A 1.3900
C55A H55A 0.9500
C55A C56A 1.3900
C56A H56A 0.9500
C57A H57A 0.9800
C57A H57B 0.9800
C57A H57C 0.9800
C51B C52B 1.3900
C51B C56B 1.3900
C51B C57B 1.506(7)
C52B H52B 0.9500
C52B C53B 1.3900
C53B H53B 0.9500
C53B C54B 1.3900
C54B H54B 0.9500
C54B C55B 1.3900
C55B H55B 0.9500
C55B C56B 1.3900
C56B H56B 0.9500
C57B H57D 0.9800
C57B H57E 0.9800
C57B H57F 0.9800
C61 C62 1.3900
C61 C66 1.3900
C61 C67 1.491(5)
C62 H62 0.9500
C62 C63 1.3900
C63 H63 0.9500
C63 C64 1.3900
C64 H64 0.9500
C64 C65 1.3900
C65 H65 0.9500
C65 C66 1.3900
C66 H66 0.9500
C67 H67A 0.9800
C67 H67B 0.9800
C67 H67C 0.9800

loop_
_geom_torsion_atom_site_label_1
_geom_torsion_atom_site_label_2
_geom_torsion_atom_site_label_3
_geom_torsion_atom_site_label_4
_geom_torsion
Ti N1 C1 C2 -143.23(10)
Ti N1 C1 C10 36.40(10)
Ti N1 C9 C4 128.65(12)
Ti N1 C9 C8 -51.17(17)
Ti N2 C24 C17 15.69(10)
Ti N2 C24 C25 -165.13(11)
Ti N2 C28 C27 158.17(12)
Ti C1 C2 C3 -71.7(2)
Ti C1 C10 C11 -134.18(11)
Ti C1 C10 C17 48.81(9)
Ti C10 C11 C12 118.15(12)
Ti C10 C11 C16 -62.02(17)
Ti C10 C17 C18 118.77(11)
Ti C10 C17 C24 -86.32(9)
Ti C17 C18 C19 -85.66(13)
Ti C17 C18 C23 92.53(13)
Ti C17 C24 N2 -15.76(10)
Ti C17 C24 C25 165.18(13)
Ti C24 C25 C26 -71.3(4)
Ti C29 C30 C31 -176.86(11)
Ti C29 C34 C33 176.93(10)
F1 C14 C15 C16 -179.95(12)
F2 C21 C22 C23 -178.73(12)
F3 C32 C33 C34 179.87(12)
N1 C1 C2 C3 -4.62(18)
N1 C1 C10 Ti -30.63(9)
N1 C1 C10 C11 -164.81(10)
N1 C1 C10 C17 18.18(16)
N2 C24 C25 C26 -2.86(19)
C1 N1 C9 C4 -6.43(17)
C1 N1 C9 C8 173.74(11)
C1 C2 C3 C4 0.17(19)
C1 C10 C11 C12 -139.75(12)
C1 C10 C11 C16 40.08(18)
C1 C10 C17 Ti -54.94(10)
C1 C10 C17 C18 63.82(15)
C1 C10 C17 C24 -141.26(11)
C2 C1 C10 Ti 148.97(12)
C2 C1 C10 C11 14.79(19)
C2 C1 C10 C17 -162.22(11)
C2 C3 C4 C5 -176.94(13)
C2 C3 C4 C9 1.23(19)
C3 C4 C5 C6 178.63(13)
C3 C4 C9 N1 1.82(17)
C3 C4 C9 C8 -178.37(12)
C4 C5 C6 C7 -0.7(2)
C5 C4 C9 N1 -179.93(11)
C5 C4 C9 C8 -0.11(18)
C5 C6 C7 C8 0.6(2)
C6 C7 C8 C9 -0.2(2)
C7 C8 C9 N1 179.81(12)
C7 C8 C9 C4 -0.01(19)
C9 N1 C1 Ti 151.00(12)
C9 N1 C1 C2 7.77(17)
C9 N1 C1 C10 -172.60(11)
C9 C4 C5 C6 0.47(19)
C10 C1 C2 C3 175.79(12)
C10 C11 C12 C13 177.77(12)
C10 C11 C16 C15 -177.72(12)
C10 C17 C18 C19 179.11(11)
C10 C17 C18 C23 -2.71(18)
C10 C17 C24 Ti 78.34(9)
C10 C17 C24 N2 62.57(13)
C10 C17 C24 C25 -116.49(14)
C11 C10 C17 Ti 128.02(10)
C11 C10 C17 C18 -113.22(13)
C11 C10 C17 C24 41.70(15)
C11 C12 C13 C14 0.9(2)
C12 C11 C16 C15 2.11(19)
C12 C13 C14 F1 180.00(12)
C12 C13 C14 C15 0.3(2)
C13 C14 C15 C16 -0.3(2)
C14 C15 C16 C11 -1.0(2)
C16 C11 C12 C13 -2.07(19)
C17 C10 C11 C12 37.20(17)
C17 C10 C11 C16 -142.98(12)
C17 C18 C19 C20 -179.81(12)
C17 C18 C23 C22 -179.55(12)
C17 C24 C25 C26 176.10(13)
C18 C17 C24 Ti -126.81(12)
C18 C17 C24 N2 -142.57(11)
C18 C17 C24 C25 38.4(2)
C18 C19 C20 C21 -0.6(2)
C19 C18 C23 C22 -1.28(19)
C19 C20 C21 F2 179.37(12)
C19 C20 C21 C22 -1.4(2)
C20 C21 C22 C23 2.1(2)
C21 C22 C23 C18 -0.7(2)
C23 C18 C19 C20 1.94(19)
C24 N2 C28 C27 0.7(2)
C24 C17 C18 C19 26.40(18)
C24 C17 C18 C23 -155.42(12)
C24 C25 C26 C27 1.9(2)
C25 C26 C27 C28 0.3(2)
C26 C27 C28 N2 -1.7(2)
C28 N2 C24 Ti 166.71(14)
C28 N2 C24 C17 -177.59(11)
C28 N2 C24 C25 1.58(19)
C29 C30 C31 C32 -0.8(2)
C30 C29 C34 C33 -0.5(2)
C30 C31 C32 F3 -179.48(13)
C30 C31 C32 C33 0.2(2)
C31 C32 C33 C34 0.2(2)
C32 C33 C34 C29 0.0(2)
C34 C29 C30 C31 0.9(2)
C51A C52A C53A C54A 0.0
C52A C51A C56A C55A 0.0
C52A C53A C54A C55A 0.0
C53A C54A C55A C56A 0.0
C54A C55A C56A C51A 0.0
C56A C51A C52A C53A 0.0
C57A C51A C52A C53A 178.9(8)
C57A C51A C56A C55A -178.9(8)
C51B C52B C53B C54B 0.0
C52B C51B C56B C55B 0.0
C52B C53B C54B C55B 0.0
C53B C54B C55B C56B 0.0
C54B C55B C56B C51B 0.0
C56B C51B C52B C53B 0.0
C57B C51B C52B C53B -179.7(10)
C57B C51B C56B C55B 179.8(9)
C61 C62 C63 C64 0.0
C62 C61 C66 C65 0.0
C62 C63 C64 C65 0.0
C63 C64 C65 C66 0.0
C64 C65 C66 C61 0.0
C66 C61 C62 C63 0.0
C67 C61 C62 C63 -179.6(4)
C67 C61 C66 C65 179.6(4)

loop_
_exptl_oxdiff_crystal_face_indexfrac_h
_exptl_oxdiff_crystal_face_indexfrac_k
_exptl_oxdiff_crystal_face_indexfrac_l
_exptl_oxdiff_crystal_face_x
_exptl_oxdiff_crystal_face_y
_exptl_oxdiff_crystal_face_z
-0.9971 14.9956 -1.0018 -0.9949 0.0530 -0.0987
4.0001 6.9960 15.9935 -0.5521 -0.3197 -0.7604
-13.9949 3.0015 7.9955 -0.1944 1.0033 -0.1230
0.9971 -14.9957 2.0014 0.9904 -0.0542 0.0596
12.9952 -3.0012 -9.9949 0.2064 -0.9282 0.2170
-0.0000 -2.0010 25.9908 0.0163 -0.0286 -0.9963
-6.0002 -12.9951 5.9992 0.8598 0.4467 -0.0070
0.0000 2.0010 -25.9908 -0.0163 0.0286 0.9963
0.0012 8.9987 -24.9921 -0.4886 0.0177 0.8855
3.9973 14.1147 -4.6101 -0.9348 -0.3044 -0.0272
2.0481 7.3469 18.6745 -0.5818 -0.1815 -0.8381
13.0058 4.0686 -14.3671 -0.2464 -0.9334 0.3154
9.0624 1.3730 14.6098 -0.1853 -0.6781 -0.7284
8.0108 -11.0423 -7.6129 0.7483 -0.5578 0.2847
5.0676 -8.6896 20.8064 0.4715 -0.3814 -0.8048

loop_
_twin_individual_id
_twin_individual_mass_fraction_refined
_oxdiff_twin_reflns_isolated
_oxdiff_twin_reflns_overlapped
_twin_individual_twin_lattice_type
_twin_individual_twin_matrix_11
_twin_individual_twin_matrix_12
_twin_individual_twin_matrix_13
_twin_individual_twin_matrix_21
_twin_individual_twin_matrix_22
_twin_individual_twin_matrix_23
_twin_individual_twin_matrix_31
_twin_individual_twin_matrix_32
_twin_individual_twin_matrix_33
1 0.9324 83517 17618 ref 1.0000 0.0000 0.0000 0.0000 1.0000 0.0000 0.0000 0.0000 1.0000
2 0.0676 0 17617 nmt 1.0030 -0.0006 0.0022 0.0167 1.0063 0.0134 -0.1013 -0.0910 0.9760
